data_7238550
loop_
_publ_author_name
'Owczarzak, Anita M.'
'Kubicki, Maciej'
'Kourkoumelis, Nikolaos'
'Hadjikakou, Sotiris K.'

_publ_section_title
;
 Stabilization of poly-iodides: structural influences of the cationic
 disulfides of 2-mercapto-3,4,5,6-tetrahydro-pyrimidine and
 2-mercatpo-pyrimidine
;
_journal_issue 7
_journal_name_full 'RSC Advances'
_journal_page_first 2856
_journal_paper_doi 10.1039/c2ra00013j
_journal_volume 2
_journal_year 2012
_chemical_formula_sum 'C4 H5 I2 N2 S'
_chemical_formula_weight 366.96
_space_group_IT_number 14
_space_group_name_Hall '-P 2yn'
_space_group_name_H-M_alt 'P 1 21/n 1'
_symmetry_cell_setting monoclinic
_symmetry_space_group_name_H-M 'P 1 21/n 1'
_atom_sites_solution_hydrogens geom
_atom_sites_solution_primary direct
_atom_sites_solution_secondary difmap
_audit_creation_method SHELXL-97
_audit_update_record
;
2011-12-18 # Formatted by publCIF
;
_cell_angle_alpha 90.00
_cell_angle_beta 106.79(1)
_cell_angle_gamma 90.00
_cell_formula_units_Z 4
_cell_length_a 8.2469(2)
_cell_length_b 11.3129(2)
_cell_length_c 10.3137(2)
_cell_measurement_reflns_used 19897
_cell_measurement_temperature 293(2)
_cell_measurement_theta_max 27.9195
_cell_measurement_theta_min 3.1401
_cell_volume 921.21(6)
_computing_structure_refinement 'SHELXL-97 (Sheldrick, 1997)'
_diffrn_ambient_temperature 293(2)
_diffrn_detector_area_resol_mean 16.1544
_diffrn_measured_fraction_theta_full 0.995
_diffrn_measured_fraction_theta_max 0.955
_diffrn_measurement_device_type 'Xcalibur, Eos'
_diffrn_measurement_method '\w scans'
_diffrn_radiation_monochromator graphite
_diffrn_radiation_source 'fine-focus sealed tube'
_diffrn_radiation_type MoK\a
_diffrn_radiation_wavelength 0.71073
_diffrn_reflns_av_R_equivalents 0.0240
_diffrn_reflns_av_sigmaI/netI 0.0108
_diffrn_reflns_limit_h_max 10
_diffrn_reflns_limit_h_min -10
_diffrn_reflns_limit_k_max 14
_diffrn_reflns_limit_k_min -14
_diffrn_reflns_limit_l_max 13
_diffrn_reflns_limit_l_min -13
_diffrn_reflns_number 26655
_diffrn_reflns_theta_full 25.00
_diffrn_reflns_theta_max 27.98
_diffrn_reflns_theta_min 3.15
_exptl_absorpt_coefficient_mu 6.982
_exptl_absorpt_correction_T_max 1.00000
_exptl_absorpt_correction_T_min 0.33015
_exptl_absorpt_correction_type multi-scan
_exptl_absorpt_process_details
;
CrysAlisPro, Oxford Diffraction Ltd.,
Version 1.171.33.48 (release 15-09-2009 CrysAlis171 .NET)
(compiled Sep 15 2009,11:49:04)
Empirical absorption correction using spherical harmonics,
implemented in SCALE3 ABSPACK scaling algorithm.
;
_exptl_crystal_colour red
_exptl_crystal_density_diffrn 2.646
_exptl_crystal_density_method 'not measured'
_exptl_crystal_description block
_exptl_crystal_F_000 660
_exptl_crystal_size_max 0.4
_exptl_crystal_size_mid 0.3
_exptl_crystal_size_min 0.3
_refine_diff_density_max 0.577
_refine_diff_density_min -0.652
_refine_diff_density_rms 0.079
_refine_ls_extinction_method none
_refine_ls_goodness_of_fit_ref 1.122
_refine_ls_hydrogen_treatment mixed
_refine_ls_matrix_type full
_refine_ls_number_parameters 102
_refine_ls_number_reflns 2120
_refine_ls_number_restraints 0
_refine_ls_restrained_S_all 1.122
_refine_ls_R_factor_all 0.0241
_refine_ls_R_factor_gt 0.0201
_refine_ls_shift/su_max 0.001
_refine_ls_shift/su_mean 0.000
_refine_ls_structure_factor_coef Fsqd
_refine_ls_weighting_details 'calc w=1/[\s^2^(Fo^2^)+(0.0160P)^2^+1.0236P] where P=(Fo^2^+2Fc^2^)/3'
_refine_ls_weighting_scheme calc
_refine_ls_wR_factor_gt 0.0412
_refine_ls_wR_factor_ref 0.0421
_reflns_number_gt 1922
_reflns_number_total 2120
_reflns_threshold_expression >2sigma(I)
_cod_data_source_file c2ra00013j.txt
_cod_data_source_block shelxld
_cod_original_sg_symbol_H-M P21/n
_cod_database_code 7238550

loop_
_symmetry_equiv_pos_as_xyz
'x, y, z'
'-x+1/2, y+1/2, -z+1/2'
'-x, -y, -z'
'x-1/2, -y-1/2, z-1/2'

loop_
_atom_site_label
_atom_site_type_symbol
_atom_site_fract_x
_atom_site_fract_y
_atom_site_fract_z
_atom_site_U_iso_or_equiv
_atom_site_adp_type
_atom_site_occupancy
_atom_site_symmetry_multiplicity
_atom_site_calc_flag
I2 I 0.36684(2) 0.410179(17) 0.236430(19) 0.03934(7) Uani 1 1 d
I1 I 0.10944(3) 0.47884(2) 0.42347(2) 0.05150(8) Uani 1 1 d
S2 S 0.30606(13) 0.33474(9) 0.86826(10) 0.0604(2) Uani 1 1 d
N1 N 0.4585(3) 0.3091(2) 0.6748(3) 0.0387(5) Uani 1 1 d
N3 N 0.2372(3) 0.1855(2) 0.6610(3) 0.0432(6) Uani 1 1 d
C4 C 0.2628(4) 0.1326(3) 0.5539(3) 0.0450(7) Uani 1 1 d
C2 C 0.3333(4) 0.2757(3) 0.7312(3) 0.0378(6) Uani 1 1 d
C6 C 0.4890(4) 0.2585(3) 0.5683(3) 0.0415(7) Uani 1 1 d
C5 C 0.3918(4) 0.1656(3) 0.5051(3) 0.0449(7) Uani 1 1 d
H6 H 0.579(4) 0.293(3) 0.543(3) 0.053(10) Uiso 1 1 d
H3 H 0.171(4) 0.162(3) 0.689(3) 0.041(10) Uiso 1 1 d
H5 H 0.406(4) 0.129(3) 0.427(4) 0.056(10) Uiso 1 1 d
H1 H 0.510(5) 0.369(4) 0.714(4) 0.059(11) Uiso 1 1 d
H4 H 0.191(5) 0.072(4) 0.517(4) 0.064(11) Uiso 1 1 d

loop_
_atom_site_aniso_label
_atom_site_aniso_U_11
_atom_site_aniso_U_22
_atom_site_aniso_U_33
_atom_site_aniso_U_23
_atom_site_aniso_U_13
_atom_site_aniso_U_12
I2 0.03966(11) 0.04060(11) 0.04323(11) 0.00097(8) 0.02063(8) -0.00122(7)
I1 0.04127(12) 0.05882(14) 0.05633(14) 0.00076(10) 0.01717(10) 0.00340(9)
S2 0.0691(6) 0.0651(6) 0.0577(5) -0.0212(4) 0.0353(5) -0.0152(4)
N1 0.0370(12) 0.0385(13) 0.0412(14) -0.0028(11) 0.0123(10) -0.0075(10)
N3 0.0404(14) 0.0464(15) 0.0464(15) -0.0035(12) 0.0184(12) -0.0134(12)
C4 0.0509(18) 0.0391(16) 0.0431(17) -0.0044(14) 0.0106(14) -0.0083(14)
C2 0.0377(14) 0.0374(15) 0.0393(15) -0.0012(12) 0.0127(12) -0.0030(11)
C6 0.0385(15) 0.0461(17) 0.0421(17) 0.0051(13) 0.0150(13) 0.0023(13)
C5 0.0516(18) 0.0441(17) 0.0406(17) -0.0033(13) 0.0159(14) 0.0008(13)

loop_
_atom_type_symbol
_atom_type_description
_atom_type_scat_dispersion_real
_atom_type_scat_dispersion_imag
_atom_type_scat_source
C C 0.0033 0.0016 'International Tables Vol C Tables 4.2.6.8 and 6.1.1.4'
H H 0.0000 0.0000 'International Tables Vol C Tables 4.2.6.8 and 6.1.1.4'
N N 0.0061 0.0033 'International Tables Vol C Tables 4.2.6.8 and 6.1.1.4'
S S 0.1246 0.1234 'International Tables Vol C Tables 4.2.6.8 and 6.1.1.4'
I I -0.4742 1.8119 'International Tables Vol C Tables 4.2.6.8 and 6.1.1.4'

loop_
_geom_angle_atom_site_label_1
_geom_angle_atom_site_label_2
_geom_angle_atom_site_label_3
_geom_angle
C6 N1 C2 125.2(3)
C4 N3 C2 124.9(3)
N3 C4 C5 121.1(3)
N3 C2 N1 111.9(3)
N3 C2 S2 124.0(2)
N1 C2 S2 124.1(2)
N1 C6 C5 120.0(3)
C4 C5 C6 116.8(3)

loop_
_geom_bond_atom_site_label_1
_geom_bond_atom_site_label_2
_geom_bond_distance
_geom_bond_site_symmetry_2
I1 I1 2.7616(4) 3_566
S2 C2 1.637(3) .
N1 C6 1.325(4) .
N1 C2 1.376(4) .
N3 C4 1.326(4) .
N3 C2 1.364(4) .
C4 C5 1.354(5) .
C6 C5 1.368(5) .
